data_1572699
loop_
_publ_author_name
'O'Hearn, Daniel J'
'Sensharma, Debobroto'
'Raza, Asif'
'Bezrukov, Andrey A.'
'Vandichel, Matthias'
'Mukherjee, Soumya'
'Zaworotko, Michael J.'

_publ_section_title
;
 Crystal engineering of a new platform of hybrid ultramicroporous
 materials and their C<sub>2</sub>H<sub>2</sub>/CO<sub>2</sub> separation
 properties.
;
_journal_issue 43
_journal_name_full 'Chemical science'
_journal_page_first 17937
_journal_page_last 17943
_journal_paper_doi 10.1039/d4sc03029j
_journal_volume 15
_journal_year 2024
_chemical_absolute_configuration Unknown
_chemical_formula_moiety 'C14 H18 F6 N4 Si Zn'
_chemical_formula_sum 'C14 H18 F6 N4 Si Zn'
_chemical_formula_weight 449.78
_space_group_crystal_system orthorhombic
_space_group_IT_number 20
_space_group_name_Hall 'C 2c 2'
_space_group_name_H-M_alt 'C 2 2 21'
_atom_sites_solution_hydrogens mixed
_atom_sites_solution_primary dual
_audit_creation_date 2022-09-09
_audit_creation_method
;
Olex2 1.5
(compiled 2022.04.07 svn.rca3783a0 for OlexSys, GUI svn.r6498)
;
_audit_update_record
;
2024-05-03 deposited with the CCDC.	2024-09-26 downloaded from the CCDC.
;
_cell_angle_alpha 90
_cell_angle_beta 90
_cell_angle_gamma 90
_cell_formula_units_Z 4
_cell_length_a 12.704(4)
_cell_length_b 13.535(4)
_cell_length_c 14.921(3)
_cell_measurement_reflns_used 1361
_cell_measurement_temperature 100.00
_cell_measurement_theta_max 51.928
_cell_measurement_theta_min 4.771
_cell_volume 2565.6(12)
_computing_cell_refinement 'SAINT V8.40B (?, 2016)'
_computing_data_reduction 'SAINT V8.40B (?, 2016)'
_computing_molecular_graphics 'Olex2 1.5 (Dolomanov et al., 2009)'
_computing_publication_material 'Olex2 1.5 (Dolomanov et al., 2009)'
_computing_structure_refinement 'SHELXL 2018/3 (Sheldrick, 2015)'
_computing_structure_solution 'SHELXT 2018/2 (Sheldrick, 2018)'
_diffrn_ambient_temperature 100.00
_diffrn_measured_fraction_theta_full 0.986
_diffrn_measured_fraction_theta_max 0.986
_diffrn_measurement_device_type 'Bruker D8 Quest'
_diffrn_radiation_type CuK\a
_diffrn_radiation_wavelength 1.54184
_diffrn_reflns_av_R_equivalents 0.1245
_diffrn_reflns_av_unetI/netI 0.1074
_diffrn_reflns_Laue_measured_fraction_full 0.986
_diffrn_reflns_Laue_measured_fraction_max 0.986
_diffrn_reflns_limit_h_max 13
_diffrn_reflns_limit_h_min -13
_diffrn_reflns_limit_k_max 13
_diffrn_reflns_limit_k_min -14
_diffrn_reflns_limit_l_max 16
_diffrn_reflns_limit_l_min -16
_diffrn_reflns_number 6541
_diffrn_reflns_point_group_measured_fraction_full 0.973
_diffrn_reflns_point_group_measured_fraction_max 0.972
_diffrn_reflns_theta_full 59.042
_diffrn_reflns_theta_max 59.042
_diffrn_reflns_theta_min 4.774
_diffrn_source_current 1.0
_diffrn_source_power 0.05
_diffrn_source_voltage 50.0
_exptl_absorpt_coefficient_mu 2.216
_exptl_absorpt_correction_T_max 0.7516
_exptl_absorpt_correction_T_min 0.5370
_exptl_absorpt_correction_type multi-scan
_exptl_absorpt_process_details
;
SADABS-2016/2 (Bruker,2016/2) was used for absorption correction.
wR2(int) was 0.1014 before and 0.0820 after correction.
The Ratio of minimum to maximum transmission is 0.7145.
The \l/2 correction factor is Not present.
;
_exptl_crystal_colour 'clear colourless'
_exptl_crystal_colour_lustre clear
_exptl_crystal_colour_primary colourless
_exptl_crystal_density_diffrn 1.165
_exptl_crystal_description block
_exptl_crystal_F_000 912
_exptl_crystal_size_max 0.055
_exptl_crystal_size_mid 0.036
_exptl_crystal_size_min 0.025
_refine_diff_density_max 1.007
_refine_diff_density_min -0.657
_refine_diff_density_rms 0.115
_refine_ls_abs_structure_details
;
 Refined as an inversion twin.
;
_refine_ls_abs_structure_Flack 0.5(2)
_refine_ls_extinction_method none
_refine_ls_goodness_of_fit_ref 0.979
_refine_ls_hydrogen_treatment mixed
_refine_ls_matrix_type full
_refine_ls_number_parameters 111
_refine_ls_number_reflns 1805
_refine_ls_number_restraints 41
_refine_ls_restrained_S_all 0.990
_refine_ls_R_factor_all 0.1088
_refine_ls_R_factor_gt 0.0709
_refine_ls_shift/su_max 0.000
_refine_ls_shift/su_mean 0.000
_refine_ls_structure_factor_coef Fsqd
_refine_ls_weighting_details 'w=1/[\s^2^(Fo^2^)+(0.1129P)^2^] where P=(Fo^2^+2Fc^2^)/3'
_refine_ls_weighting_scheme calc
_refine_ls_wR_factor_gt 0.1692
_refine_ls_wR_factor_ref 0.1914
_reflns_Friedel_coverage 0.722
_reflns_Friedel_fraction_full 0.955
_reflns_Friedel_fraction_max 0.953
_reflns_number_gt 1210
_reflns_number_total 1805
_reflns_threshold_expression 'I > 2\s(I)'
_cod_data_source_file d4sc03029j2.cif
_cod_data_source_block SIFSIX-24-Zn
_cod_depositor_comments 'Adding full bibliography for 1572699.cif.'
_cod_original_cell_volume 2565.5(12)
_cod_database_code 1572699
_shelx_shelxl_version_number 2018/3
_shelx_space_group_comment
;
The symmetry employed for this shelxl refinement is uniquely defined
by the following loop, which should always be used as a source of
symmetry information in preference to the above space-group names.
They are only intended as comments.
;
_shelx_estimated_absorpt_t_max 0.947
_shelx_estimated_absorpt_t_min 0.888
_olex2_refinement_description
;
1. Twinned data refinement
 Scales: 0.53427
 0.46573
2. Restrained distances
 H2-N2
 1 with sigma of 0.02
 C2-N2
 1.46 with sigma of 0.01
 H2-H1B = H2-H2B
 2.1 with sigma of 0.04
 C2-C7 \\sim C2-C4
 with sigma of 0.04
3. Rigid body (RIGU) restrains
 N1, C3, C4, C5, C6, C7
 with sigma for 1-2 distances of 0.004 and sigma for 1-3 distances of 0.004
4.a Secondary CH2 refined with riding coordinates:
 C1(H1A,H1B), C2(H2A,H2B)
4.b Aromatic/amide H refined with riding coordinates:
 C5(H5), C4(H4), C7(H7), C6(H6)
4.c Fitted hexagon refined as free rotating group:
 C5(C4,C3,C7,C6,N1)
;
_olex2_submission_special_instructions 'No special instructions were received'

loop_
_space_group_symop_operation_xyz
'x, y, z'
'-x, -y, z+1/2'
'-x, y, -z+1/2'
'x, -y, -z'
'x+1/2, y+1/2, z'
'-x+1/2, -y+1/2, z+1/2'
'-x+1/2, y+1/2, -z+1/2'
'x+1/2, -y+1/2, -z'

loop_
_atom_site_label
_atom_site_type_symbol
_atom_site_fract_x
_atom_site_fract_y
_atom_site_fract_z
_atom_site_U_iso_or_equiv
_atom_site_adp_type
_atom_site_occupancy
_atom_site_site_symmetry_order
_atom_site_calc_flag
_atom_site_refinement_flags_posn
_atom_site_refinement_flags_adp
_atom_site_refinement_flags_occupancy
_atom_site_disorder_assembly
_atom_site_disorder_group
Zn1 Zn 0.55190(13) 0.500000 0.500000 0.0265(6) Uani 1 2 d S T P . .
Si1 Si 0.500000 0.5011(10) 0.750000 0.0399(11) Uani 1 2 d S T P . .
F1 F 0.5455(5) 0.5041(12) 0.6438(3) 0.060(2) Uani 1 1 d . . . . .
F2 F 0.5893(14) 0.5883(10) 0.7728(6) 0.078(6) Uani 1 1 d . . . . .
F3 F 0.4146(13) 0.4144(10) 0.7192(7) 0.069(4) Uani 1 1 d . . . . .
N2 N 0.9273(7) 0.8967(6) 0.5035(16) 0.045(3) Uani 1 1 d D . . . .
H2 H 0.952(4) 0.916(5) 0.443(3) 0.055 Uiso 1 1 d D U . . .
C1 C 0.8313(8) 0.9474(8) 0.502(2) 0.064(4) Uani 1 1 d . . . . .
H1A H 0.792136 0.928386 0.557032 0.077 Uiso 1 1 calc R U . . .
H1B H 0.790417 0.922648 0.450510 0.077 Uiso 1 1 calc DR U . . .
C2 C 0.9435(10) 0.7952(8) 0.514(2) 0.087(7) Uani 1 1 d D . . . .
H2A H 0.970172 0.782814 0.575421 0.105 Uiso 1 1 calc R U . . .
H2B H 0.998557 0.773577 0.471399 0.105 Uiso 1 1 calc DR U . . .
C5 C 0.7232(10) 0.6283(9) 0.5784(8) 0.056(5) Uani 1 1 d G . . . .
H5 H 0.699226 0.599477 0.632745 0.067 Uiso 1 1 calc R U . . .
C4 C 0.8101(10) 0.6907(9) 0.5787(11) 0.074(6) Uani 1 1 d DG . . . .
H4 H 0.845509 0.704542 0.633366 0.089 Uiso 1 1 calc R U . . .
C3 C 0.8451(6) 0.7328(6) 0.4992(14) 0.074(4) Uani 1 1 d G . . . .
C7 C 0.7932(11) 0.7125(9) 0.4192(11) 0.085(6) Uani 1 1 d DG . . . .
H7 H 0.817130 0.741280 0.364866 0.102 Uiso 1 1 calc R U . . .
C6 C 0.7063(11) 0.6501(8) 0.4189(8) 0.061(5) Uani 1 1 d G . . . .
H6 H 0.670848 0.636216 0.364243 0.073 Uiso 1 1 calc R U . . .
N1 N 0.6713(4) 0.6080(4) 0.4984(10) 0.0276(18) Uani 1 1 d G . . . .

loop_
_atom_site_aniso_label
_atom_site_aniso_U_11
_atom_site_aniso_U_22
_atom_site_aniso_U_33
_atom_site_aniso_U_23
_atom_site_aniso_U_13
_atom_site_aniso_U_12
Zn1 0.0287(11) 0.0290(10) 0.0218(9) 0.002(2) 0.000 0.000
Si1 0.047(3) 0.053(3) 0.0195(19) 0.000 0.0027(17) 0.000
F1 0.051(4) 0.101(6) 0.028(3) 0.002(7) 0.012(3) -0.037(11)
F2 0.098(14) 0.111(11) 0.025(6) -0.033(7) 0.017(7) -0.032(10)
F3 0.061(11) 0.073(9) 0.075(9) -0.008(7) 0.015(8) -0.029(8)
N2 0.031(5) 0.028(5) 0.077(8) -0.004(14) -0.015(15) 0.005(4)
C1 0.038(7) 0.047(6) 0.109(11) -0.01(2) 0.02(2) -0.001(6)
C2 0.042(8) 0.056(9) 0.16(2) -0.016(15) -0.012(18) -0.025(7)
C5 0.055(10) 0.056(10) 0.056(8) -0.021(8) -0.006(8) -0.015(8)
C4 0.063(12) 0.054(11) 0.106(11) -0.013(11) -0.019(11) -0.025(9)
C3 0.056(8) 0.039(7) 0.126(10) -0.016(15) 0.014(14) -0.007(6)
C7 0.076(15) 0.070(12) 0.108(11) 0.001(12) 0.027(12) -0.037(11)
C6 0.076(13) 0.054(10) 0.054(8) 0.005(8) 0.021(9) -0.027(9)
N1 0.027(4) 0.023(4) 0.032(4) 0.010(8) -0.006(9) 0.011(3)

loop_
_atom_type_symbol
_atom_type_description
_atom_type_scat_dispersion_real
_atom_type_scat_dispersion_imag
_atom_type_scat_source
C C 0.0181 0.0091 'International Tables Vol C Tables 4.2.6.8 and 6.1.1.4'
H H 0.0000 0.0000 'International Tables Vol C Tables 4.2.6.8 and 6.1.1.4'
F F 0.0727 0.0534 'International Tables Vol C Tables 4.2.6.8 and 6.1.1.4'
N N 0.0311 0.0180 'International Tables Vol C Tables 4.2.6.8 and 6.1.1.4'
Si Si 0.2541 0.3302 'International Tables Vol C Tables 4.2.6.8 and 6.1.1.4'
Zn Zn -1.5491 0.6778 'International Tables Vol C Tables 4.2.6.8 and 6.1.1.4'

loop_
_geom_angle_atom_site_label_1
_geom_angle_atom_site_label_2
_geom_angle_atom_site_label_3
_geom_angle
_geom_angle_site_symmetry_1
_geom_angle_site_symmetry_3
_geom_angle_publ_flag
F1 Zn1 F1 175.7(3) . 4_566 ?
F1 Zn1 H2 60.7(11) 4_566 5_445 ?
F1 Zn1 H2 116.0(11) . 5_445 ?
N2 Zn1 F1 88.8(7) 8_466 . ?
N2 Zn1 F1 88.0(7) 8_466 4_566 ?
N2 Zn1 F1 88.8(7) 5_445 4_566 ?
N2 Zn1 F1 88.0(7) 5_445 . ?
N2 Zn1 N2 82.9(4) 5_445 8_466 ?
N2 Zn1 H2 28.1(8) 5_445 5_445 ?
N2 Zn1 H2 83.5(15) 8_466 5_445 ?
N1 Zn1 F1 92.0(6) . 4_566 ?
N1 Zn1 F1 91.2(10) 4_566 4_566 ?
N1 Zn1 F1 91.2(5) . . ?
N1 Zn1 F1 92.0(10) 4_566 . ?
N1 Zn1 N2 177.4(4) . 5_445 ?
N1 Zn1 N2 177.4(6) 4_566 8_466 ?
N1 Zn1 N2 94.6(3) . 8_466 ?
N1 Zn1 N2 94.6(4) 4_566 5_445 ?
N1 Zn1 H2 152.6(12) . 5_445 ?
N1 Zn1 H2 94.0(16) 4_566 5_445 ?
N1 Zn1 N1 87.9(5) . 4_566 ?
F1 Si1 F1 177.2(14) 3_656 . ?
F2 Si1 F1 86.6(7) 3_656 3_656 ?
F2 Si1 F1 91.4(6) . 3_656 ?
F2 Si1 F1 91.4(6) 3_656 . ?
F2 Si1 F1 86.6(7) . . ?
F2 Si1 F2 90.2(13) . 3_656 ?
F3 Si1 F1 93.0(8) . 3_656 ?
F3 Si1 F1 88.9(6) 3_656 3_656 ?
F3 Si1 F1 88.9(6) . . ?
F3 Si1 F1 93.0(8) 3_656 . ?
F3 Si1 F2 175.6(7) 3_656 3_656 ?
F3 Si1 F2 90.0(4) 3_656 . ?
F3 Si1 F2 175.6(7) . . ?
F3 Si1 F2 90.0(4) . 3_656 ?
F3 Si1 F3 90.2(12) 3_656 . ?
Si1 F1 Zn1 161.9(3) . . ?
Zn1 N2 H2 64(4) 5 . ?
C1 N2 Zn1 109.2(6) . 5 ?
C1 N2 H2 98(3) . . ?
C2 N2 Zn1 122.8(7) . 5 ?
C2 N2 H2 108(4) . . ?
C2 N2 C1 127.7(11) . . ?
N2 C1 C1 119.4(6) . 4_576 ?
N2 C1 H1A 107.5 . . ?
N2 C1 H1B 107.5 . . ?
C1 C1 H1A 107.5 4_576 . ?
C1 C1 H1B 107.5 4_576 . ?
H1A C1 H1B 107.0 . . ?
N2 C2 H2A 108.8 . . ?
N2 C2 H2B 108.8 . . ?
N2 C2 C3 114.0(10) . . ?
H2A C2 H2B 107.7 . . ?
C3 C2 H2A 108.8 . . ?
C3 C2 H2B 108.8 . . ?
C4 C5 H5 120.0 . . ?
C4 C5 N1 120.0 . . ?
N1 C5 H5 120.0 . . ?
C5 C4 H4 120.0 . . ?
C3 C4 C5 120.0 . . ?
C3 C4 H4 120.0 . . ?
C4 C3 C2 111.4(15) . . ?
C4 C3 C7 120.0 . . ?
C7 C3 C2 128.6(16) . . ?
C3 C7 H7 120.0 . . ?
C3 C7 C6 120.0 . . ?
C6 C7 H7 120.0 . . ?
C7 C6 H6 120.0 . . ?
N1 C6 C7 120.0 . . ?
N1 C6 H6 120.0 . . ?
C5 N1 Zn1 118.0(8) . . ?
C6 N1 Zn1 121.6(8) . . ?
C6 N1 C5 120.0 . . ?

loop_
_geom_bond_atom_site_label_1
_geom_bond_atom_site_label_2
_geom_bond_distance
_geom_bond_site_symmetry_2
_geom_bond_publ_flag
Zn1 F1 2.148(5) . ?
Zn1 F1 2.148(5) 4_566 ?
Zn1 N2 2.113(9) 5_445 ?
Zn1 N2 2.113(9) 8_466 ?
Zn1 H2 1.91(8) 5_445 ?
Zn1 N1 2.106(5) . ?
Zn1 N1 2.106(10) 4_566 ?
Si1 F1 1.687(5) 3_656 ?
Si1 F1 1.687(5) . ?
Si1 F2 1.671(16) . ?
Si1 F2 1.671(16) 3_656 ?
Si1 F3 1.663(15) . ?
Si1 F3 1.663(15) 3_656 ?
N2 H2 1.00(3) . ?
N2 C1 1.399(12) . ?
N2 C2 1.399(10) . ?
C1 C1 1.42(2) 4_576 ?
C1 H1A 0.9900 . ?
C1 H1B 0.9900 . ?
C2 H2A 0.9900 . ?
C2 H2B 0.9900 . ?
C2 C3 1.525(13) . ?
C5 H5 0.9500 . ?
C5 C4 1.3900 . ?
C5 N1 1.3900 . ?
C4 H4 0.9500 . ?
C4 C3 1.3900 . ?
C3 C7 1.3900 . ?
C7 H7 0.9500 . ?
C7 C6 1.3900 . ?
C6 H6 0.9500 . ?
C6 N1 1.3900 . ?

loop_
_geom_torsion_atom_site_label_1
_geom_torsion_atom_site_label_2
_geom_torsion_atom_site_label_3
_geom_torsion_atom_site_label_4
_geom_torsion
_geom_torsion_site_symmetry_1
_geom_torsion_site_symmetry_2
_geom_torsion_site_symmetry_3
_geom_torsion_site_symmetry_4
_geom_torsion_publ_flag
Zn1 N2 C1 C1 1(5) 5 . . 4_576 ?
Zn1 N2 C2 C3 -170.3(15) 5 . . . ?
F2 Si1 F1 Zn1 -54(3) 3_656 . . . ?
F2 Si1 F1 Zn1 -144(3) . . . . ?
F3 Si1 F1 Zn1 36(3) . . . . ?
F3 Si1 F1 Zn1 126(3) 3_656 . . . ?
N2 C2 C3 C4 -111(2) . . . . ?
N2 C2 C3 C7 72(2) . . . . ?
C1 N2 C2 C3 16(5) . . . . ?
C2 N2 C1 C1 175(3) . . . 4_576 ?
C2 C3 C7 C6 177.3(10) . . . . ?
C5 C4 C3 C2 -177.8(8) . . . . ?
C5 C4 C3 C7 0.0 . . . . ?
C4 C5 N1 Zn1 172.9(5) . . . . ?
C4 C5 N1 C6 0.0 . . . . ?
C4 C3 C7 C6 0.0 . . . . ?
C3 C7 C6 N1 0.0 . . . . ?
C7 C6 N1 Zn1 -172.6(4) . . . . ?
C7 C6 N1 C5 0.0 . . . . ?
N1 C5 C4 C3 0.0 . . . . ?

loop_
_twin_individual_id
_twin_individual_mass_fraction_refined
1 0.53427
2 0.46573
